data_9004214
loop_
_publ_author_name
'Wise, M. A.'
'Hawthorne, F. C.'
'Cerny, P.'

_publ_section_title
;
 Crystal structure of Ca-rich beusite from the Yellowknife pegmatite field,
 Northwest Territories
;
_journal_name_full 'The Canadian Mineralogist'
_journal_page_first 141
_journal_page_last 146
_journal_volume 28
_journal_year 1990
_chemical_compound_source 'Yellowknife pegmatite field, Northwest Territories, Canada'
_chemical_formula_sum 'Ca1.18 Fe0.9 Mn0.92 O8 P2'
_chemical_name_mineral Beusite
_space_group_IT_number 14
_symmetry_space_group_name_Hall '-P 2ybc'
_symmetry_space_group_name_H-M 'P 1 21/c 1'
_cell_angle_alpha 90
_cell_angle_beta 99.31
_cell_angle_gamma 90
_cell_length_a 8.797
_cell_length_b 11.758
_cell_length_c 6.170
_cell_formula_units_Z 4
_cell_volume 629.788
_database_code_amcsd 0005239
_exptl_crystal_density_diffrn 3.565
_cod_original_formula_sum 'Ca1.18 Fe.9 Mn.92 P2 O8'
_cod_database_code 9004214

loop_
_space_group_symop_operation_xyz
x,y,z
x,1/2-y,1/2+z
-x,1/2+y,1/2-z
-x,-y,-z

loop_
_atom_site_aniso_label
_atom_site_aniso_U_11
_atom_site_aniso_U_22
_atom_site_aniso_U_33
_atom_site_aniso_U_12
_atom_site_aniso_U_13
_atom_site_aniso_U_23
Ca1 0.01320 0.00940 0.01020 -0.00040 0.00090 -0.00110
Fe2 0.01320 0.01870 0.00730 0.00370 0.00130 0.00050
Ca2 0.01320 0.01870 0.00730 0.00370 0.00130 0.00050
Mn3 0.01240 0.01250 0.00890 0.00250 0.00130 0.00030
Ca3 0.01240 0.01250 0.00890 0.00250 0.00130 0.00030
P1 0.00880 0.00860 0.00790 -0.00050 0.00210 0.00080
P2 0.00820 0.00980 0.00700 0.00050 0.00110 -0.00020
O1 0.01560 0.01130 0.00930 0.00160 -0.00010 -0.00120
O2 0.00830 0.01630 0.01350 0.00310 0.00520 0.00280
O3 0.01080 0.01250 0.01400 0.00160 0.00310 0.00070
O4 0.01390 0.01410 0.01060 -0.00250 0.00140 0.00030
O5 0.01710 0.01510 0.01080 -0.00900 0.00440 -0.00230
O6 0.01050 0.02080 0.01030 0.00110 -0.00100 0.00020
O7 0.01220 0.01390 0.01020 0.00360 0.00130 0.00300
O8 0.01000 0.01280 0.01290 0.00010 0.00220 -0.00240

loop_
_atom_site_label
_atom_site_fract_x
_atom_site_fract_y
_atom_site_fract_z
_atom_site_occupancy
_atom_site_U_iso_or_equiv
Ca1 0.94950 0.12423 0.82670 1.00000 0.01100
Fe2 0.71181 0.07841 0.32680 0.90000 0.01310
Ca2 0.71181 0.07841 0.32680 0.10000 0.01310
Mn3 0.35820 0.19006 0.13340 0.92000 0.01130
Ca3 0.35820 0.19006 0.13340 0.08000 0.01130
P1 0.09290 0.13340 0.39640 1.00000 0.00840
P2 0.59940 0.08990 0.80700 1.00000 0.00840
O1 0.08320 0.07070 0.17910 1.00000 0.01200
O2 0.47040 0.17480 0.83160 1.00000 0.01200
O3 0.93610 0.18560 0.42810 1.00000 0.01200
O4 0.68550 0.12830 0.62240 1.00000 0.01300
O5 0.20610 0.23320 0.38410 1.00000 0.01400
O6 0.72410 0.09230 0.01330 1.00000 0.01400
O7 0.14590 0.05870 0.59710 1.00000 0.01200
O8 0.53340 -0.03160 0.76340 1.00000 0.01200

loop_
_cod_related_entry_id
_cod_related_entry_database
_cod_related_entry_code
1 AMCSD 0005239
